data_4032831
loop_
_publ_author_name
'Hinkle, Robert J.'
'Bredenkamp, Sarah E.'
'Pike, Robert D.'
'Cheon, Seong Ik'

_publ_section_title
;
 Electrophilic Cyclization of Phenylalkynediols to Naphthyl(aryl)iodonium
 Triflates with Chelating Hydroxyls: Preparation and X-ray Analyses.
;
_journal_issue 22
_journal_name_full 'The Journal of organic chemistry'
_journal_page_first 11781
_journal_page_last 11786
_journal_paper_doi 10.1021/acs.joc.7b01619
_journal_volume 82
_journal_year 2017
_chemical_formula_moiety 'C18 H16 I O, C F3 O3 S'
_chemical_formula_sum 'C19 H16 F3 I O4 S'
_chemical_formula_weight 524.28
_space_group_crystal_system triclinic
_space_group_IT_number 2
_space_group_name_Hall '-P 1'
_space_group_name_H-M_alt 'P -1'
_symmetry_space_group_name_Hall '-P 1'
_symmetry_space_group_name_H-M 'P -1'
_atom_sites_solution_hydrogens geom
_audit_creation_method SHELXL-2014/5
_cell_angle_alpha 91.8750(10)
_cell_angle_beta 111.9580(10)
_cell_angle_gamma 112.6350(10)
_cell_formula_units_Z 2
_cell_length_a 9.9635(4)
_cell_length_b 10.1328(4)
_cell_length_c 11.7246(4)
_cell_measurement_reflns_used 9903
_cell_measurement_temperature 100(2)
_cell_measurement_theta_max 26.07
_cell_measurement_theta_min 2.23
_cell_volume 991.46(7)
_computing_cell_refinement 'SAINTPLUS (Bruker AXS, 2004)'
_computing_data_collection 'APEX3 (Bruker AXS, 2015)'
_computing_data_reduction SAINTPLUS
_computing_molecular_graphics 'SHELXLE (Hubschle, 2011)'
_computing_publication_material 'Mercury 3.7 (CCDC, 2016)'
_computing_structure_refinement 'SHELXL-2014/5 (Sheldrick, 2014)'
_computing_structure_solution 'SHELXS97 (Sheldrick, 1997)'
_diffrn_ambient_temperature 100(2)
_diffrn_measured_fraction_theta_full 1.000
_diffrn_measured_fraction_theta_max 0.998
_diffrn_measurement_device_type 'Bruker SMART APEX II CCD'
_diffrn_measurement_method '\w and \y'
_diffrn_radiation_monochromator graphite
_diffrn_radiation_source 'fine-focus sealed tube'
_diffrn_radiation_type MoK\a
_diffrn_radiation_wavelength 0.71073
_diffrn_reflns_av_R_equivalents 0.0155
_diffrn_reflns_av_unetI/netI 0.0123
_diffrn_reflns_Laue_measured_fraction_full 1.000
_diffrn_reflns_Laue_measured_fraction_max 0.998
_diffrn_reflns_limit_h_max 12
_diffrn_reflns_limit_h_min -12
_diffrn_reflns_limit_k_max 12
_diffrn_reflns_limit_k_min -12
_diffrn_reflns_limit_l_max 14
_diffrn_reflns_limit_l_min -14
_diffrn_reflns_number 15123
_diffrn_reflns_point_group_measured_fraction_full 1.000
_diffrn_reflns_point_group_measured_fraction_max 0.998
_diffrn_reflns_theta_full 25.242
_diffrn_reflns_theta_max 26.073
_diffrn_reflns_theta_min 1.914
_exptl_absorpt_coefficient_mu 1.770
_exptl_absorpt_correction_T_max 0.7453
_exptl_absorpt_correction_T_min 0.5890
_exptl_absorpt_correction_type multi-scan
_exptl_absorpt_process_details 'SADABS (Sheldrick, 2004)'
_exptl_crystal_colour colorless
_exptl_crystal_density_diffrn 1.756
_exptl_crystal_description plate
_exptl_crystal_F_000 516
_exptl_crystal_size_max 0.500
_exptl_crystal_size_mid 0.350
_exptl_crystal_size_min 0.100
_refine_diff_density_max 0.448
_refine_diff_density_min -0.379
_refine_diff_density_rms 0.111
_refine_ls_extinction_method none
_refine_ls_goodness_of_fit_ref 1.039
_refine_ls_hydrogen_treatment constr
_refine_ls_matrix_type full
_refine_ls_number_parameters 254
_refine_ls_number_reflns 3927
_refine_ls_number_restraints 0
_refine_ls_restrained_S_all 1.039
_refine_ls_R_factor_all 0.0149
_refine_ls_R_factor_gt 0.0147
_refine_ls_shift/su_max 0.000
_refine_ls_shift/su_mean 0.000
_refine_ls_structure_factor_coef Fsqd
_refine_ls_weighting_details 'w=1/[\s^2^(Fo^2^)+(0.0268P)^2^+0.5739P] where P=(Fo^2^+2Fc^2^)/3'
_refine_ls_weighting_scheme calc
_refine_ls_wR_factor_gt 0.0427
_refine_ls_wR_factor_ref 0.0429
_reflns_Friedel_coverage 0.000
_reflns_number_gt 3883
_reflns_number_total 3927
_reflns_threshold_expression 'I > 2\s(I)'
_cod_data_source_file jo7b01619_si_002.cif
_cod_data_source_block mo_RJH031_0m_a_salt_2c
_cod_depositor_comments 'Adding full bibliography for 4032829--4032833.cif.'
_cod_database_code 4032831
_shelx_space_group_comment
;
The symmetry employed for this shelxl refinement is uniquely defined
by the following loop, which should always be used as a source of
symmetry information in preference to the above space-group names.
They are only intended as comments.
;
_shelxl_version_number 2014/5

loop_
_space_group_symop_operation_xyz
'x, y, z'
'-x, -y, -z'

loop_
_atom_site_label
_atom_site_type_symbol
_atom_site_fract_x
_atom_site_fract_y
_atom_site_fract_z
_atom_site_U_iso_or_equiv
_atom_site_adp_type
_atom_site_occupancy
_atom_site_site_symmetry_order
_atom_site_calc_flag
_atom_site_refinement_flags_posn
_atom_site_refinement_flags_adp
I1 I 0.21901(2) 0.13646(2) 0.47259(2) 0.01552(4) Uani 1 1 d . .
O1 O 0.46504(14) 0.14744(13) 0.66458(11) 0.0198(2) Uani 1 1 d . .
H1 H 0.5425 0.1606 0.6463 0.024 Uiso 1 1 calc . U
C1 C 0.35305(18) 0.35685(17) 0.57489(15) 0.0151(3) Uani 1 1 d . .
C2 C 0.31662(19) 0.46270(18) 0.51184(15) 0.0172(3) Uani 1 1 d . .
H2 H 0.2370 0.4354 0.4280 0.021 Uiso 1 1 calc R U
C3 C 0.39811(19) 0.60561(18) 0.57359(15) 0.0166(3) Uani 1 1 d . .
H3 H 0.3760 0.6784 0.5317 0.020 Uiso 1 1 calc R U
C4 C 0.51535(18) 0.64670(18) 0.69949(15) 0.0157(3) Uani 1 1 d . .
C5 C 0.59523(19) 0.79399(18) 0.76604(16) 0.0183(3) Uani 1 1 d . .
H5 H 0.5717 0.8669 0.7251 0.022 Uiso 1 1 calc R U
C6 C 0.7057(2) 0.83243(19) 0.88843(16) 0.0210(3) Uani 1 1 d . .
H6 H 0.7566 0.9311 0.9324 0.025 Uiso 1 1 calc R U
C7 C 0.7439(2) 0.7254(2) 0.94924(16) 0.0214(3) Uani 1 1 d . .
H7 H 0.8209 0.7528 1.0341 0.026 Uiso 1 1 calc R U
C8 C 0.6711(2) 0.58277(19) 0.88727(15) 0.0195(3) Uani 1 1 d . .
H8 H 0.7000 0.5128 0.9293 0.023 Uiso 1 1 calc R U
C9 C 0.55281(19) 0.53742(18) 0.76081(15) 0.0158(3) Uani 1 1 d . .
C10 C 0.46997(18) 0.38802(18) 0.69469(15) 0.0152(3) Uani 1 1 d . .
C11 C 0.5084(2) 0.26956(18) 0.75766(15) 0.0180(3) Uani 1 1 d . .
H11 H 0.6259 0.3106 0.8121 0.022 Uiso 1 1 calc R U
C12 C 0.4166(2) 0.2145(2) 0.83809(17) 0.0259(4) Uani 1 1 d . .
H12A H 0.4437 0.2964 0.9021 0.039 Uiso 1 1 calc R U
H12B H 0.4458 0.1408 0.8791 0.039 Uiso 1 1 calc R U
H12C H 0.3013 0.1710 0.7847 0.039 Uiso 1 1 calc R U
C13 C 0.02459(19) 0.16907(17) 0.34598(15) 0.0156(3) Uani 1 1 d . .
C14 C -0.0777(2) 0.18982(18) 0.39101(16) 0.0196(3) Uani 1 1 d . .
H14 H -0.0584 0.1926 0.4770 0.024 Uiso 1 1 calc R U
C15 C -0.2089(2) 0.2064(2) 0.30710(18) 0.0261(4) Uani 1 1 d . .
H15 H -0.2807 0.2207 0.3357 0.031 Uiso 1 1 calc R U
C16 C -0.2361(2) 0.20223(19) 0.18198(18) 0.0257(4) Uani 1 1 d . .
H16 H -0.3268 0.2132 0.1253 0.031 Uiso 1 1 calc R U
C17 C -0.1319(2) 0.18223(19) 0.13874(16) 0.0237(4) Uani 1 1 d . .
H17 H -0.1506 0.1808 0.0530 0.028 Uiso 1 1 calc R U
C18 C 0.0003(2) 0.16424(18) 0.22087(16) 0.0200(3) Uani 1 1 d . .
H18 H 0.0717 0.1491 0.1922 0.024 Uiso 1 1 calc R U
S1 S 0.13022(5) 0.79552(4) 0.27506(4) 0.01642(8) Uani 1 1 d . .
F1 F 0.10289(15) 0.52930(12) 0.23694(11) 0.0357(3) Uani 1 1 d . .
F2 F 0.00595(15) 0.56772(12) 0.36403(11) 0.0345(3) Uani 1 1 d . .
F3 F -0.12307(14) 0.54573(12) 0.16484(11) 0.0366(3) Uani 1 1 d . .
O2 O 0.14593(16) 0.80906(14) 0.15864(11) 0.0268(3) Uani 1 1 d . .
O3 O 0.28030(14) 0.83331(13) 0.38474(11) 0.0211(2) Uani 1 1 d . .
O4 O 0.02753(14) 0.85296(13) 0.29649(12) 0.0235(3) Uani 1 1 d . .
C19 C 0.0225(2) 0.59872(19) 0.25940(16) 0.0236(4) Uani 1 1 d . .

loop_
_atom_site_aniso_label
_atom_site_aniso_U_11
_atom_site_aniso_U_22
_atom_site_aniso_U_33
_atom_site_aniso_U_23
_atom_site_aniso_U_13
_atom_site_aniso_U_12
I1 0.01546(6) 0.01432(6) 0.01548(6) 0.00242(4) 0.00474(4) 0.00685(4)
O1 0.0196(6) 0.0181(6) 0.0216(6) 0.0036(5) 0.0067(5) 0.0100(5)
C1 0.0157(7) 0.0131(7) 0.0164(7) 0.0023(6) 0.0067(6) 0.0060(6)
C2 0.0156(7) 0.0204(8) 0.0152(7) 0.0047(6) 0.0048(6) 0.0087(6)
C3 0.0170(7) 0.0185(8) 0.0186(8) 0.0070(6) 0.0085(6) 0.0106(6)
C4 0.0141(7) 0.0183(8) 0.0172(7) 0.0035(6) 0.0081(6) 0.0080(6)
C5 0.0163(8) 0.0179(8) 0.0232(8) 0.0041(6) 0.0101(7) 0.0080(6)
C6 0.0184(8) 0.0196(8) 0.0227(8) -0.0018(6) 0.0092(7) 0.0056(7)
C7 0.0183(8) 0.0266(9) 0.0154(8) 0.0005(7) 0.0048(6) 0.0082(7)
C8 0.0190(8) 0.0232(9) 0.0168(8) 0.0054(6) 0.0065(7) 0.0104(7)
C9 0.0153(7) 0.0193(8) 0.0149(7) 0.0045(6) 0.0077(6) 0.0081(6)
C10 0.0151(7) 0.0182(8) 0.0156(7) 0.0055(6) 0.0076(6) 0.0090(6)
C11 0.0193(8) 0.0178(8) 0.0159(7) 0.0044(6) 0.0046(6) 0.0094(6)
C12 0.0331(10) 0.0252(9) 0.0224(9) 0.0109(7) 0.0141(8) 0.0127(8)
C13 0.0152(7) 0.0137(7) 0.0158(7) 0.0026(6) 0.0050(6) 0.0056(6)
C14 0.0207(8) 0.0191(8) 0.0200(8) 0.0031(6) 0.0106(7) 0.0076(7)
C15 0.0205(8) 0.0254(9) 0.0348(10) 0.0039(7) 0.0124(8) 0.0117(7)
C16 0.0202(8) 0.0187(8) 0.0283(9) 0.0024(7) 0.0002(7) 0.0085(7)
C17 0.0290(9) 0.0178(8) 0.0159(8) 0.0022(6) 0.0034(7) 0.0076(7)
C18 0.0230(8) 0.0193(8) 0.0187(8) 0.0031(6) 0.0104(7) 0.0086(7)
S1 0.01853(19) 0.01408(18) 0.01427(18) 0.00209(14) 0.00329(15) 0.00817(15)
F1 0.0474(7) 0.0210(6) 0.0391(7) 0.0033(5) 0.0121(6) 0.0212(5)
F2 0.0415(7) 0.0256(6) 0.0297(6) 0.0126(5) 0.0135(5) 0.0088(5)
F3 0.0306(6) 0.0191(5) 0.0331(6) 0.0024(5) -0.0063(5) 0.0034(5)
O2 0.0335(7) 0.0264(7) 0.0180(6) 0.0062(5) 0.0096(5) 0.0114(6)
O3 0.0191(6) 0.0222(6) 0.0179(6) 0.0017(5) 0.0023(5) 0.0102(5)
O4 0.0209(6) 0.0198(6) 0.0268(6) 0.0001(5) 0.0047(5) 0.0114(5)
C19 0.0268(9) 0.0168(8) 0.0194(8) 0.0027(6) 0.0017(7) 0.0094(7)

loop_
_atom_type_symbol
_atom_type_description
_atom_type_scat_dispersion_real
_atom_type_scat_dispersion_imag
_atom_type_scat_source
C C 0.0033 0.0016 'International Tables Vol C Tables 4.2.6.8 and 6.1.1.4'
H H 0.0000 0.0000 'International Tables Vol C Tables 4.2.6.8 and 6.1.1.4'
F F 0.0171 0.0103 'International Tables Vol C Tables 4.2.6.8 and 6.1.1.4'
I I -0.4742 1.8119 'International Tables Vol C Tables 4.2.6.8 and 6.1.1.4'
O O 0.0106 0.0060 'International Tables Vol C Tables 4.2.6.8 and 6.1.1.4'
S S 0.1246 0.1234 'International Tables Vol C Tables 4.2.6.8 and 6.1.1.4'

loop_
_geom_angle_atom_site_label_1
_geom_angle_atom_site_label_2
_geom_angle_atom_site_label_3
_geom_angle
C13 I1 C1 95.48(6)
C11 O1 H1 109.5
C10 C1 C2 124.20(15)
C10 C1 I1 119.48(11)
C2 C1 I1 116.30(11)
C3 C2 C1 118.68(15)
C3 C2 H2 120.7
C1 C2 H2 120.7
C2 C3 C4 120.87(15)
C2 C3 H3 119.6
C4 C3 H3 119.6
C3 C4 C5 121.14(15)
C3 C4 C9 119.41(15)
C5 C4 C9 119.45(15)
C6 C5 C4 120.87(16)
C6 C5 H5 119.6
C4 C5 H5 119.6
C5 C6 C7 119.98(16)
C5 C6 H6 120.0
C7 C6 H6 120.0
C8 C7 C6 120.71(15)
C8 C7 H7 119.6
C6 C7 H7 119.6
C7 C8 C9 121.15(16)
C7 C8 H8 119.4
C9 C8 H8 119.4
C8 C9 C4 117.81(15)
C8 C9 C10 122.60(15)
C4 C9 C10 119.58(14)
C1 C10 C9 117.15(14)
C1 C10 C11 122.22(14)
C9 C10 C11 120.61(14)
O1 C11 C12 107.98(14)
O1 C11 C10 110.29(13)
C12 C11 C10 111.23(14)
O1 C11 H11 109.1
C12 C11 H11 109.1
C10 C11 H11 109.1
C11 C12 H12A 109.5
C11 C12 H12B 109.5
H12A C12 H12B 109.5
C11 C12 H12C 109.5
H12A C12 H12C 109.5
H12B C12 H12C 109.5
C14 C13 C18 122.57(15)
C14 C13 I1 117.91(12)
C18 C13 I1 119.48(12)
C13 C14 C15 118.14(16)
C13 C14 H14 120.9
C15 C14 H14 120.9
C16 C15 C14 120.58(16)
C16 C15 H15 119.7
C14 C15 H15 119.7
C15 C16 C17 120.47(16)
C15 C16 H16 119.8
C17 C16 H16 119.8
C16 C17 C18 120.12(16)
C16 C17 H17 119.9
C18 C17 H17 119.9
C13 C18 C17 118.11(16)
C13 C18 H18 120.9
C17 C18 H18 120.9
O2 S1 O4 116.20(8)
O2 S1 O3 114.60(8)
O4 S1 O3 113.62(7)
O2 S1 C19 104.09(8)
O4 S1 C19 103.20(8)
O3 S1 C19 102.87(8)
F2 C19 F3 108.20(15)
F2 C19 F1 107.71(14)
F3 C19 F1 108.32(15)
F2 C19 S1 111.24(12)
F3 C19 S1 111.04(12)
F1 C19 S1 110.22(13)

loop_
_geom_bond_atom_site_label_1
_geom_bond_atom_site_label_2
_geom_bond_distance
I1 C13 2.1070(16)
I1 C1 2.1309(16)
O1 C11 1.434(2)
O1 H1 0.8400
C1 C10 1.376(2)
C1 C2 1.407(2)
C2 C3 1.366(2)
C2 H2 0.9500
C3 C4 1.419(2)
C3 H3 0.9500
C4 C5 1.419(2)
C4 C9 1.432(2)
C5 C6 1.369(2)
C5 H5 0.9500
C6 C7 1.412(3)
C6 H6 0.9500
C7 C8 1.369(3)
C7 H7 0.9500
C8 C9 1.425(2)
C8 H8 0.9500
C9 C10 1.434(2)
C10 C11 1.527(2)
C11 C12 1.525(2)
C11 H11 1.0000
C12 H12A 0.9800
C12 H12B 0.9800
C12 H12C 0.9800
C13 C14 1.386(2)
C13 C18 1.390(2)
C14 C15 1.387(3)
C14 H14 0.9500
C15 C16 1.385(3)
C15 H15 0.9500
C16 C17 1.388(3)
C16 H16 0.9500
C17 C18 1.393(2)
C17 H17 0.9500
C18 H18 0.9500
S1 O2 1.4360(13)
S1 O4 1.4455(12)
S1 O3 1.4579(12)
S1 C19 1.8285(18)
F1 C19 1.336(2)
F2 C19 1.330(2)
F3 C19 1.334(2)

loop_
_geom_hbond_atom_site_label_D
_geom_hbond_atom_site_label_H
_geom_hbond_atom_site_label_A
_geom_hbond_distance_DH
_geom_hbond_distance_HA
_geom_hbond_distance_DA
_geom_hbond_angle_DHA
_geom_hbond_site_symmetry_A
O1 H1 S1 0.84 2.88 3.6252(12) 149.0 2_666
O1 H1 O3 0.84 1.91 2.7448(17) 171.6 2_666
C2 H2 F1 0.95 2.57 3.390(2) 145.2 .
C14 H14 I1 0.95 3.28 3.7306(17) 111.2 2_556
C14 H14 O4 0.95 2.63 3.573(2) 169.3 2_566

loop_
_geom_torsion_atom_site_label_1
_geom_torsion_atom_site_label_2
_geom_torsion_atom_site_label_3
_geom_torsion_atom_site_label_4
_geom_torsion
C10 C1 C2 C3 -2.1(2)
I1 C1 C2 C3 179.43(12)
C1 C2 C3 C4 -1.0(2)
C2 C3 C4 C5 -177.12(15)
C2 C3 C4 C9 2.4(2)
C3 C4 C5 C6 178.54(15)
C9 C4 C5 C6 -1.0(2)
C4 C5 C6 C7 1.3(2)
C5 C6 C7 C8 -0.2(3)
C6 C7 C8 C9 -1.2(2)
C7 C8 C9 C4 1.5(2)
C7 C8 C9 C10 -177.63(15)
C3 C4 C9 C8 -179.96(14)
C5 C4 C9 C8 -0.5(2)
C3 C4 C9 C10 -0.8(2)
C5 C4 C9 C10 178.73(14)
C2 C1 C10 C9 3.6(2)
I1 C1 C10 C9 -177.97(11)
C2 C1 C10 C11 -178.12(15)
I1 C1 C10 C11 0.3(2)
C8 C9 C10 C1 177.07(15)
C4 C9 C10 C1 -2.1(2)
C8 C9 C10 C11 -1.2(2)
C4 C9 C10 C11 179.62(14)
C1 C10 C11 O1 25.5(2)
C9 C10 C11 O1 -156.33(13)
C1 C10 C11 C12 -94.32(18)
C9 C10 C11 C12 83.90(18)
C18 C13 C14 C15 0.0(3)
I1 C13 C14 C15 -177.85(13)
C13 C14 C15 C16 0.0(3)
C14 C15 C16 C17 -0.4(3)
C15 C16 C17 C18 0.8(3)
C14 C13 C18 C17 0.5(3)
I1 C13 C18 C17 178.27(12)
C16 C17 C18 C13 -0.9(3)
O2 S1 C19 F2 176.68(12)
O4 S1 C19 F2 -61.56(14)
O3 S1 C19 F2 56.85(14)
O2 S1 C19 F3 -62.74(15)
O4 S1 C19 F3 59.02(15)
O3 S1 C19 F3 177.42(13)
O2 S1 C19 F1 57.29(14)
O4 S1 C19 F1 179.05(12)
O3 S1 C19 F1 -62.55(13)
